data_7217675
loop_
_publ_author_name
'Huang, Hong-Li'
'Qi, Feng-Ming'
'Yuan, Ji-Cheng'
'Zhao, Cai-Gui'
'Yang, Jing-Wei'
'Fang, Fu-Hu'
'Wu, Quan-xiang'
'Gao, Kun'
'Yuan, Cheng-Shan'

_publ_section_title
;
 Labdane-Type Diterpenoids from Croton laevigatus
;
_journal_name_full 'RSC Advances'
_journal_paper_doi 10.1039/C4RA04863F
_journal_year 2014
_chemical_absolute_configuration ad
_chemical_formula_moiety 'C20 H30 O3'
_chemical_formula_sum 'C20 H30 O3'
_chemical_formula_weight 318.44
_chemical_melting_point 398
_chemical_name_common 'crotonlaevin N'
_chemical_name_systematic
;
 ? 
;
_chemical_optical_rotation '[\a]^23^~D~=-18.75 (c 0.32, in CHCl3)'
_space_group_crystal_system orthorhombic
_space_group_IT_number 19
_space_group_name_Hall 'P 2ac 2ab'
_space_group_name_H-M_alt 'P 21 21 21'
_symmetry_space_group_name_Hall 'P 2ac 2ab'
_symmetry_space_group_name_H-M 'P 21 21 21'
_atom_sites_solution_hydrogens geom
_atom_sites_solution_primary iterative
_atom_sites_solution_secondary difmap
_audit_creation_date 2012-09-25
_audit_creation_method
;
  Olex2 1.2
  (compiled 2012.05.09 svn.r2324, GUI svn.r4230)
;
_cell_angle_alpha 90.00
_cell_angle_beta 90.00
_cell_angle_gamma 90.00
_cell_formula_units_Z 4
_cell_length_a 7.1319(6)
_cell_length_b 14.3359(11)
_cell_length_c 17.4859(15)
_cell_measurement_reflns_used 2258
_cell_measurement_temperature 291.4(1)
_cell_measurement_theta_max 72.5354
_cell_measurement_theta_min 3.9842
_cell_volume 1787.8(3)
_computing_cell_refinement
;
CrysAlisPro, Agilent Technologies,
Version 1.171.36.20 (release 27-06-2012 CrysAlis171 .NET)
(compiled Jul 11 2012,15:38:31)
;
_computing_data_collection
;
CrysAlisPro, Agilent Technologies,
Version 1.171.36.20 (release 27-06-2012 CrysAlis171 .NET)
(compiled Jul 11 2012,15:38:31)
;
_computing_data_reduction
;
CrysAlisPro, Agilent Technologies,
Version 1.171.36.20 (release 27-06-2012 CrysAlis171 .NET)
(compiled Jul 11 2012,15:38:31)
;
_computing_molecular_graphics
;
O. V. Dolomanov, L. J. Bourhis, R. J. Gildea, J. A. K. Howard and H. Puschmann,
OLEX2: a complete structure solution, refinement and analysis program.
J. Appl. Cryst. (2009). 42, 339-341.
;
_computing_publication_material
;
O. V. Dolomanov, L. J. Bourhis, R. J. Gildea, J. A. K. Howard and H. Puschmann,
OLEX2: a complete structure solution, refinement and analysis program.
J. Appl. Cryst. (2009). 42, 339-341.
;
_computing_structure_refinement
;
SHELXL, G.M. Sheldrick, Acta Cryst.
(2008). A64, 112-122
;
_computing_structure_solution 'J. Appl. Cryst. (2007) 40, 786-790'
_diffrn_ambient_temperature 291.44(10)
_diffrn_detector_area_resol_mean 16.0733
_diffrn_measured_fraction_theta_full 0.9731
_diffrn_measured_fraction_theta_max 0.9811
_diffrn_measurement_details
;
  1 omega  -30.00   -2.00   1.0000    1.0000
omega____ theta____ kappa____ phi______ frames
    -        0.0000  116.0000  158.0000 28

  2 omega  -73.00  -47.00   1.0000    1.0000
omega____ theta____ kappa____ phi______ frames
    -        0.0000  178.0000    0.0000 26

  3 omega  -79.00  -36.00   1.0000    1.0000
omega____ theta____ kappa____ phi______ frames
    -        0.0000  178.0000  -90.0000 43

  4 omega -126.00 -101.00   1.0000    2.0000
omega____ theta____ kappa____ phi______ frames
    -      -58.0000 -125.0000  120.0000 25

  5 omega -132.00  -97.00   1.0000    2.0000
omega____ theta____ kappa____ phi______ frames
    -      -58.0000  -99.0000 -120.0000 35

  6 omega -129.00  -99.00   1.0000    2.0000
omega____ theta____ kappa____ phi______ frames
    -      -58.0000 -125.0000 -180.0000 30

  7 omega  -43.00    5.00   1.0000    3.0000
omega____ theta____ kappa____ phi______ frames
    -      -64.5000   50.0000 -150.0000 48

  8 omega -115.00  -89.00   1.0000    3.0000
omega____ theta____ kappa____ phi______ frames
    -      -64.5000  -91.0000   30.0000 26

  9 omega -132.00  -87.00   1.0000    3.0000
omega____ theta____ kappa____ phi______ frames
    -      -64.5000  -91.0000  -60.0000 45

 10 omega   54.00   87.00   1.0000    3.0000
omega____ theta____ kappa____ phi______ frames
    -      116.0000  -38.0000 -120.0000 33

 11 omega  109.00  145.00   1.0000    3.0000
omega____ theta____ kappa____ phi______ frames
    -      116.0000  178.0000  -60.0000 36

 12 omega   65.00   92.00   1.0000    3.0000
omega____ theta____ kappa____ phi______ frames
    -      116.0000  178.0000  -60.0000 27

 13 omega   41.00   94.00   1.0000    3.0000
omega____ theta____ kappa____ phi______ frames
    -      116.0000  -25.0000  -30.0000 53

 14 omega   44.00   74.00   1.0000    3.0000
omega____ theta____ kappa____ phi______ frames
    -      116.0000  -38.0000   30.0000 30

 15 omega   45.00   83.00   1.0000    3.0000
omega____ theta____ kappa____ phi______ frames
    -      116.0000 -111.0000 -120.0000 38

 16 omega   88.00  114.00   1.0000    3.0000
omega____ theta____ kappa____ phi______ frames
    -      116.0000 -111.0000  -90.0000 26

 17 omega   67.00   93.00   1.0000    3.0000
omega____ theta____ kappa____ phi______ frames
    -      116.0000  -38.0000   60.0000 26

 18 omega  138.00  176.00   1.0000    3.0000
omega____ theta____ kappa____ phi______ frames
    -      116.0000   50.0000  150.0000 38

 19 omega   94.00  119.00   1.0000    3.0000
omega____ theta____ kappa____ phi______ frames
    -      116.0000   50.0000  150.0000 25

 20 omega  146.00  172.00   1.0000    3.0000
omega____ theta____ kappa____ phi______ frames
    -      116.0000   12.0000    0.0000 26

 21 omega  107.00  133.00   1.0000    3.0000
omega____ theta____ kappa____ phi______ frames
    -      116.0000  111.0000    0.0000 26

 22 omega  148.00  178.00   1.0000    3.0000
omega____ theta____ kappa____ phi______ frames
    -      116.0000  111.0000    0.0000 30

 23 omega  102.00  128.00   1.0000    3.0000
omega____ theta____ kappa____ phi______ frames
    -      116.0000   12.0000    0.0000 26
;
_diffrn_measurement_device_type 'SuperNova, Dual, Cu at zero, Eos'
_diffrn_measurement_method '\w scans'
_diffrn_orient_matrix_UB_11 -0.1552537000
_diffrn_orient_matrix_UB_12 0.0601983000
_diffrn_orient_matrix_UB_13 -0.0362686000
_diffrn_orient_matrix_UB_21 0.0916529000
_diffrn_orient_matrix_UB_22 -0.0124182000
_diffrn_orient_matrix_UB_23 -0.0791319000
_diffrn_orient_matrix_UB_31 -0.1190502000
_diffrn_orient_matrix_UB_32 -0.0881069000
_diffrn_orient_matrix_UB_33 -0.0136956000
_diffrn_radiation_monochromator mirror
_diffrn_radiation_type 'Cu K\a'
_diffrn_radiation_wavelength 1.5418
_diffrn_reflns_av_R_equivalents 0.0183
_diffrn_reflns_av_unetI/netI 0.0271
_diffrn_reflns_limit_h_max 8
_diffrn_reflns_limit_h_min -8
_diffrn_reflns_limit_k_max 15
_diffrn_reflns_limit_k_min -17
_diffrn_reflns_limit_l_max 20
_diffrn_reflns_limit_l_min -21
_diffrn_reflns_number 4991
_diffrn_reflns_theta_full 70.07
_diffrn_reflns_theta_max 70.07
_diffrn_reflns_theta_min 3.99
_diffrn_source 'SuperNova (Cu) X-ray Source'
_exptl_absorpt_coefficient_mu 0.611
_exptl_absorpt_correction_T_max 1.00000
_exptl_absorpt_correction_T_min 0.95352
_exptl_absorpt_correction_type multi-scan
_exptl_absorpt_process_details
;
CrysAlisPro, Agilent Technologies,
Version 1.171.36.20 (release 27-06-2012 CrysAlis171 .NET)
(compiled Jul 11 2012,15:38:31)
Empirical absorption correction using spherical harmonics,
 implemented in SCALE3 ABSPACK scaling algorithm.
;
_exptl_crystal_density_diffrn 1.183
_exptl_crystal_density_method 'not measured'
_exptl_crystal_F_000 696
_exptl_crystal_size_max 0.25
_exptl_crystal_size_mid 0.14
_exptl_crystal_size_min 0.1
_refine_diff_density_max 0.146
_refine_diff_density_min -0.149
_refine_diff_density_rms 0.031
_refine_ls_abs_structure_details 'Flack H D (1983), Acta Cryst. A39, 876-881'
_refine_ls_abs_structure_Flack 0.0(2)
_refine_ls_extinction_method none
_refine_ls_goodness_of_fit_ref 1.073
_refine_ls_hydrogen_treatment constr
_refine_ls_matrix_type full
_refine_ls_number_parameters 221
_refine_ls_number_reflns 2976
_refine_ls_number_restraints 0
_refine_ls_restrained_S_all 1.073
_refine_ls_R_factor_all 0.0419
_refine_ls_R_factor_gt 0.0374
_refine_ls_shift/su_max 0.000
_refine_ls_shift/su_mean 0.000
_refine_ls_structure_factor_coef Fsqd
_refine_ls_weighting_details 'calc w=1/[\s^2^(Fo^2^)+(0.0528P)^2^+0.1181P] where P=(Fo^2^+2Fc^2^)/3'
_refine_ls_weighting_scheme calc
_refine_ls_wR_factor_gt 0.0977
_refine_ls_wR_factor_ref 0.1019
_reflns_number_gt 2703
_reflns_number_total 2976
_reflns_threshold_expression >2sigma(I)
_cod_data_source_file c4ra04863f2.cif
_cod_data_source_block compound_15
_cod_database_code 7217675
_reflns_odcompleteness_completeness 97.31
_reflns_odcompleteness_iscentric 1
_reflns_odcompleteness_theta 74.33

loop_
_space_group_symop_id
_space_group_symop_operation_xyz
1 'x, y, z'
2 '-x+1/2, -y, z+1/2'
3 'x+1/2, -y+1/2, -z'
4 '-x, y+1/2, -z+1/2'

loop_
_atom_site_label
_atom_site_type_symbol
_atom_site_fract_x
_atom_site_fract_y
_atom_site_fract_z
_atom_site_U_iso_or_equiv
_atom_site_adp_type
_atom_site_occupancy
_atom_site_symmetry_multiplicity
_atom_site_calc_flag
_atom_site_refinement_flags
O1 O 0.22892(18) 0.67682(8) 0.55845(7) 0.0415(3) Uani 1 1 d .
O3 O 0.21134(19) 0.71448(8) 0.40170(8) 0.0455(3) Uani 1 1 d .
H3 H 0.1303 0.7545 0.3961 0.068 Uiso 1 1 calc R
O2 O 0.4616(2) 0.64192(11) 0.63399(10) 0.0610(4) Uani 1 1 d .
C1 C 0.3158(3) 0.61691(12) 0.60504(10) 0.0408(4) Uani 1 1 d .
C9 C 0.0641(3) 0.65117(11) 0.51376(10) 0.0372(4) Uani 1 1 d .
H9 H -0.0127 0.7078 0.5109 0.045 Uiso 1 1 calc R
C14 C 0.1280(2) 0.63135(11) 0.43059(10) 0.0369(4) Uani 1 1 d .
C7 C 0.0561(2) 0.49332(11) 0.57852(9) 0.0347(3) Uani 1 1 d .
H7 H 0.0992 0.4643 0.5309 0.042 Uiso 1 1 calc R
C15 C 0.2773(3) 0.55671(12) 0.42563(10) 0.0451(4) Uani 1 1 d .
H15 H 0.2372 0.4950 0.4249 0.054 Uiso 1 1 calc R
C8 C -0.0547(3) 0.58015(12) 0.55615(11) 0.0407(4) Uani 1 1 d .
H8A H -0.1593 0.5619 0.5240 0.049 Uiso 1 1 calc R
H8B H -0.1053 0.6088 0.6019 0.049 Uiso 1 1 calc R
C2 C 0.2285(2) 0.52428(11) 0.62144(10) 0.0355(3) Uani 1 1 d .
C5 C 0.0913(3) 0.34110(12) 0.64413(10) 0.0440(4) Uani 1 1 d .
H5 H 0.1614 0.3302 0.5968 0.053 Uiso 1 1 calc R
C6 C -0.0554(3) 0.41768(12) 0.62327(10) 0.0392(4) Uani 1 1 d .
C3 C 0.3064(3) 0.47391(14) 0.67705(12) 0.0470(4) Uani 1 1 d .
H3A H 0.4096 0.4982 0.7027 0.056 Uiso 1 1 calc R
C18 C -0.1496(3) 0.46058(14) 0.69402(11) 0.0497(5) Uani 1 1 d .
H18A H -0.0566 0.4907 0.7251 0.075 Uiso 1 1 calc R
H18B H -0.2098 0.4123 0.7231 0.075 Uiso 1 1 calc R
H18C H -0.2413 0.5056 0.6781 0.075 Uiso 1 1 calc R
C4 C 0.2349(3) 0.38008(13) 0.69997(12) 0.0512(5) Uani 1 1 d .
H4A H 0.1783 0.3846 0.7503 0.061 Uiso 1 1 calc R
H4B H 0.3397 0.3371 0.7035 0.061 Uiso 1 1 calc R
C10 C 0.0161(4) 0.24306(13) 0.66797(11) 0.0587(6) Uani 1 1 d .
C19 C -0.0637(4) 0.23834(16) 0.74983(12) 0.0651(7) Uani 1 1 d .
H19A H 0.0281 0.2612 0.7853 0.098 Uiso 1 1 calc R
H19B H -0.0942 0.1749 0.7621 0.098 Uiso 1 1 calc R
H19C H -0.1748 0.2760 0.7530 0.098 Uiso 1 1 calc R
C17 C -0.0413(3) 0.60437(17) 0.38206(12) 0.0556(5) Uani 1 1 d .
H17A H -0.1400 0.6489 0.3898 0.083 Uiso 1 1 calc R
H17B H -0.0841 0.5435 0.3968 0.083 Uiso 1 1 calc R
H17C H -0.0063 0.6038 0.3291 0.083 Uiso 1 1 calc R
C16 C 0.4552(4) 0.57133(18) 0.42226(18) 0.0649(6) Uani 1 1 d .
C20 C 0.1820(5) 0.17335(15) 0.66437(18) 0.0915(11) Uani 1 1 d .
H20A H 0.2485 0.1815 0.6171 0.137 Uiso 1 1 calc R
H20B H 0.1348 0.1107 0.6673 0.137 Uiso 1 1 calc R
H20C H 0.2654 0.1846 0.7065 0.137 Uiso 1 1 calc R
C11 C -0.1337(5) 0.21273(17) 0.61093(14) 0.0851(10) Uani 1 1 d .
H11A H -0.0740 0.1996 0.5622 0.102 Uiso 1 1 calc R
H11B H -0.1904 0.1553 0.6289 0.102 Uiso 1 1 calc R
C13 C -0.2045(4) 0.37641(17) 0.56937(13) 0.0656(7) Uani 1 1 d .
H13A H -0.3050 0.4213 0.5631 0.079 Uiso 1 1 calc R
H13B H -0.1485 0.3660 0.5195 0.079 Uiso 1 1 calc R
C12 C -0.2867(5) 0.2846(2) 0.59859(17) 0.0884(10) Uani 1 1 d .
H12A H -0.3521 0.2955 0.6464 0.106 Uiso 1 1 calc R
H12B H -0.3768 0.2609 0.5618 0.106 Uiso 1 1 calc R
H16A H 0.545(5) 0.520(2) 0.4172(18) 0.095(10) Uiso 1 1 d .
H16B H 0.505(4) 0.633(2) 0.4241(17) 0.086(9) Uiso 1 1 d .

loop_
_atom_site_aniso_label
_atom_site_aniso_U_11
_atom_site_aniso_U_22
_atom_site_aniso_U_33
_atom_site_aniso_U_23
_atom_site_aniso_U_13
_atom_site_aniso_U_12
O1 0.0484(7) 0.0292(5) 0.0468(6) 0.0006(5) -0.0027(6) -0.0070(5)
O3 0.0421(7) 0.0359(6) 0.0585(7) 0.0152(5) 0.0041(6) 0.0042(5)
O2 0.0526(8) 0.0548(8) 0.0758(9) 0.0171(8) -0.0153(8) -0.0237(7)
C1 0.0407(9) 0.0361(8) 0.0457(9) 0.0020(7) 0.0015(8) -0.0067(7)
C9 0.0389(8) 0.0284(7) 0.0443(9) 0.0016(6) 0.0011(8) 0.0057(7)
C14 0.0373(8) 0.0324(8) 0.0411(8) 0.0028(6) 0.0042(8) 0.0002(6)
C7 0.0361(8) 0.0330(8) 0.0351(7) 0.0007(6) 0.0040(7) -0.0042(6)
C15 0.0544(11) 0.0346(8) 0.0464(9) 0.0030(7) 0.0136(9) 0.0089(8)
C8 0.0350(9) 0.0430(9) 0.0440(8) 0.0047(7) 0.0046(8) 0.0008(7)
C2 0.0326(8) 0.0310(7) 0.0430(8) 0.0023(6) 0.0051(7) -0.0019(6)
C5 0.0617(12) 0.0322(8) 0.0382(8) 0.0000(7) 0.0147(8) -0.0056(8)
C6 0.0416(9) 0.0390(8) 0.0371(8) -0.0010(7) 0.0008(8) -0.0129(7)
C3 0.0386(9) 0.0454(10) 0.0569(10) 0.0104(8) -0.0040(9) -0.0063(8)
C18 0.0463(11) 0.0513(11) 0.0514(10) 0.0016(9) 0.0146(9) -0.0042(9)
C4 0.0513(11) 0.0435(10) 0.0587(11) 0.0167(8) -0.0024(10) -0.0021(9)
C10 0.0969(19) 0.0340(9) 0.0452(9) 0.0018(8) 0.0151(12) -0.0155(10)
C19 0.0971(19) 0.0505(11) 0.0479(10) 0.0077(9) 0.0155(13) -0.0213(13)
C17 0.0507(11) 0.0667(12) 0.0495(10) -0.0012(10) 0.0007(10) -0.0082(10)
C16 0.0507(13) 0.0547(12) 0.0893(17) -0.0033(13) 0.0039(13) 0.0149(10)
C20 0.152(3) 0.0345(11) 0.0877(18) 0.0111(11) 0.036(2) 0.0077(14)
C11 0.148(3) 0.0506(13) 0.0561(13) -0.0047(10) 0.0048(17) -0.0472(16)
C13 0.0722(15) 0.0686(14) 0.0558(11) 0.0067(10) -0.0140(12) -0.0385(12)
C12 0.104(2) 0.0898(19) 0.0710(15) 0.0133(14) -0.0233(16) -0.0668(18)

loop_
_atom_type_symbol
_atom_type_description
_atom_type_scat_dispersion_real
_atom_type_scat_dispersion_imag
_atom_type_scat_source
C C 0.0181 0.0091 'International Tables Vol C Tables 4.2.6.8 and 6.1.1.4'
H H 0.0000 0.0000 'International Tables Vol C Tables 4.2.6.8 and 6.1.1.4'
O O 0.0492 0.0322 'International Tables Vol C Tables 4.2.6.8 and 6.1.1.4'

loop_
_geom_angle_atom_site_label_1
_geom_angle_atom_site_label_2
_geom_angle_atom_site_label_3
_geom_angle
C1 O1 C9 122.58(13)
O1 C1 C2 119.65(15)
O2 C1 O1 117.58(16)
O2 C1 C2 122.74(17)
O1 C9 C14 108.16(14)
O1 C9 C8 110.92(13)
C8 C9 C14 119.95(14)
O3 C14 C9 107.58(14)
O3 C14 C15 106.14(14)
O3 C14 C17 110.18(15)
C15 C14 C9 113.00(14)
C15 C14 C17 110.25(16)
C17 C14 C9 109.60(15)
C8 C7 C6 115.67(15)
C2 C7 C8 108.04(13)
C2 C7 C6 111.82(13)
C16 C15 C14 125.55(19)
C9 C8 C7 112.58(14)
C1 C2 C7 120.41(14)
C3 C2 C1 116.60(16)
C3 C2 C7 122.94(15)
C6 C5 C10 117.77(18)
C4 C5 C6 110.08(14)
C4 C5 C10 112.98(16)
C7 C6 C5 105.39(15)
C18 C6 C7 110.45(14)
C18 C6 C5 112.76(15)
C18 C6 C13 110.19(18)
C13 C6 C7 108.23(14)
C13 C6 C5 109.63(17)
C2 C3 C4 122.82(18)
C3 C4 C5 112.84(16)
C19 C10 C5 114.47(16)
C19 C10 C20 106.9(2)
C20 C10 C5 107.9(2)
C11 C10 C5 108.82(18)
C11 C10 C19 109.6(2)
C11 C10 C20 108.9(2)
C12 C11 C10 113.8(2)
C12 C13 C6 113.04(19)
C11 C12 C13 110.9(2)

loop_
_geom_bond_atom_site_label_1
_geom_bond_atom_site_label_2
_geom_bond_distance
O1 C1 1.336(2)
O1 C9 1.459(2)
O3 C14 1.424(2)
O2 C1 1.211(2)
C1 C2 1.495(2)
C9 C14 1.550(2)
C9 C8 1.518(2)
C14 C15 1.512(2)
C14 C17 1.526(3)
C7 C8 1.525(2)
C7 C2 1.507(2)
C7 C6 1.556(2)
C15 C16 1.288(3)
C2 C3 1.333(3)
C5 C6 1.560(3)
C5 C4 1.522(3)
C5 C10 1.561(2)
C6 C18 1.536(3)
C6 C13 1.539(3)
C3 C4 1.493(2)
C10 C19 1.542(3)
C10 C20 1.550(4)
C10 C11 1.525(4)
C11 C12 1.517(5)
C13 C12 1.529(3)
